data_4341989
loop_
_publ_author_name
'L\'opez, Isidoro'
'Maji, Somnath'
'Benet-Buchholz, J'
'Llobet, Antoni'

_publ_section_title
;
 Oxo-Bridge Scenario behind Single-Site Water-Oxidation Catalysts.
;
_journal_issue 2
_journal_name_full 'Inorganic chemistry'
_journal_page_first 658
_journal_page_last 666
_journal_paper_doi 10.1021/ic502603e
_journal_volume 54
_journal_year 2015
_chemical_formula_sum 'C46 H37 F26 N11 O P4 Ru2'
_chemical_formula_weight 1579.89
_chemical_name_systematic
; 
 ? 
;
_space_group_IT_number 2
_symmetry_cell_setting triclinic
_symmetry_space_group_name_Hall '-P 1'
_symmetry_space_group_name_H-M 'P -1'
_atom_sites_solution_hydrogens geom
_atom_sites_solution_primary direct
_atom_sites_solution_secondary difmap
_audit_creation_method SHELXL-97
_cell_angle_alpha 95.23(3)
_cell_angle_beta 96.87(3)
_cell_angle_gamma 116.81(3)
_cell_formula_units_Z 2
_cell_length_a 13.240(3)
_cell_length_b 14.214(3)
_cell_length_c 18.518(4)
_cell_measurement_temperature 100(2)
_cell_volume 3046.3(15)
_computing_cell_refinement 'Bruker APEX2 v2011.4-0'
_computing_data_collection 'Bruker APEX2 v2011.4-0'
_computing_data_reduction 'Bruker SAINT V7.60A'
_computing_molecular_graphics 'Bruker SHELXTL'
_computing_publication_material 'Bruker SHELXTL'
_computing_structure_refinement 'SHELXS-97 (Sheldrick, 2008)'
_computing_structure_solution Sir2011
_diffrn_ambient_temperature 100(2)
_diffrn_detector_area_resol_mean 512
_diffrn_detector_type '4K CCD area detector APEX II'
_diffrn_measured_fraction_theta_full 0.975
_diffrn_measured_fraction_theta_max 0.956
_diffrn_measurement_device_type 'APEX DUO Kappa 4-axis goniometer'
_diffrn_measurement_method
;
 Fullsphere data collection, phi and omega scans
;
_diffrn_measurement_specimen_support 'magnetic support whith MicroMount'
_diffrn_radiation_monochromator 'Quazar MX Multilayer Optics'
_diffrn_radiation_type MoK\a
_diffrn_radiation_wavelength 0.71073
_diffrn_reflns_av_R_equivalents 0.0733
_diffrn_reflns_av_sigmaI/netI 0.0892
_diffrn_reflns_limit_h_max 17
_diffrn_reflns_limit_h_min -17
_diffrn_reflns_limit_k_max 15
_diffrn_reflns_limit_k_min -18
_diffrn_reflns_limit_l_max 23
_diffrn_reflns_limit_l_min -23
_diffrn_reflns_number 41412
_diffrn_reflns_theta_full 25.00
_diffrn_reflns_theta_max 27.67
_diffrn_reflns_theta_min 1.12
_diffrn_source 'Micorfocus source E025 IuS'
_diffrn_source_current 0.6
_diffrn_source_power 50
_diffrn_source_size '0.2 mm x 0.2 mm fine focus'
_diffrn_source_type 'Bruker APEX DUO'
_exptl_absorpt_coefficient_mu 0.726
_exptl_absorpt_correction_T_max 0.9646
_exptl_absorpt_correction_T_min 0.8989
_exptl_absorpt_correction_type empirical
_exptl_absorpt_process_details
; 
 SADABS Version 2008/1 Bruker-Nonius
 Blessing, Acta Cryst. (1995) A51 33-38
;
_exptl_crystal_colour green
_exptl_crystal_density_diffrn 1.722
_exptl_crystal_density_method 'not measured'
_exptl_crystal_description plate
_exptl_crystal_F_000 1560
_exptl_crystal_size_max 0.15
_exptl_crystal_size_mid 0.10
_exptl_crystal_size_min 0.05
_refine_diff_density_max 1.584
_refine_diff_density_min -1.433
_refine_diff_density_rms 0.155
_refine_ls_extinction_method none
_refine_ls_goodness_of_fit_ref 1.018
_refine_ls_hydrogen_treatment noref
_refine_ls_matrix_type full
_refine_ls_number_parameters 903
_refine_ls_number_reflns 13608
_refine_ls_number_restraints 512
_refine_ls_restrained_S_all 1.059
_refine_ls_R_factor_all 0.1097
_refine_ls_R_factor_gt 0.0693
_refine_ls_shift/su_max 0.001
_refine_ls_shift/su_mean 0.000
_refine_ls_structure_factor_coef Fsqd
_refine_ls_weighting_details 'calc w=1/[\s^2^(Fo^2^)+(0.1106P)^2^+12.8710P] where P=(Fo^2^+2Fc^2^)/3'
_refine_ls_weighting_scheme calc
_refine_ls_wR_factor_gt 0.1970
_refine_ls_wR_factor_ref 0.2205
_reflns_number_gt 8832
_reflns_number_total 13608
_reflns_threshold_expression >2sigma(I)
_cod_data_source_file ic502603e_si_002.cif
_cod_data_source_block 03_mo_6fdimer1a
_cod_depositor_comments
;
The following automatic conversions were performed:
'_diffrn_measurement_specimen_suppport' tag replaced with
'_diffrn_measurement_specimen_support'.

Automatic conversion script
Id: cif_correct_tags 1440 2010-10-19 06:21:57Z saulius 

The following automatic conversions were performed:

'_symmetry_cell_setting' value 'Triclinic' changed to 'triclinic'
according to
/home/saulius/struct/COD-crude-data--automatic-downloads/rss-feeds/ACS/lib/dictionaries/cif_core.dic
dictionary named 'cif_core.dic' version 2.4.2 from 2011-04-26.

Automatic conversion script
Id: cif_fix_values 2935 2014-11-11 08:27:57Z andrius 

 Adding full bibliography for 4341987--4341996.cif.
;
_cod_original_cell_volume 3046.6(10)
_cod_original_sg_symbol_H-M P-1
_cod_database_code 4341989

loop_
_symmetry_equiv_pos_as_xyz
'x, y, z'
'-x, -y, -z'

loop_
_atom_site_label
_atom_site_type_symbol
_atom_site_fract_x
_atom_site_fract_y
_atom_site_fract_z
_atom_site_U_iso_or_equiv
_atom_site_adp_type
_atom_site_occupancy
_atom_site_symmetry_multiplicity
_atom_site_calc_flag
_atom_site_refinement_flags
_atom_site_disorder_assembly
_atom_site_disorder_group
Ru1 Ru 1.08020(4) 0.27047(4) 0.33563(3) 0.02508(15) Uani 1 1 d . . .
Ru2 Ru 0.84897(4) 0.11166(4) 0.16875(3) 0.02759(16) Uani 1 1 d . . .
N1 N 1.1436(5) 0.4327(5) 0.3151(3) 0.0317(13) Uani 1 1 d . . .
N2 N 1.2115(5) 0.3609(4) 0.4317(3) 0.0277(12) Uani 1 1 d . . .
N3 N 0.7427(5) 0.1658(5) 0.2151(3) 0.0318(13) Uani 1 1 d . . .
N4 N 0.7752(5) -0.0006(5) 0.2292(3) 0.0302(12) Uani 1 1 d . . .
N5 N 0.9280(5) 0.0168(5) 0.1460(3) 0.0295(12) Uani 1 1 d . . .
N6 N 1.1984(5) 0.2319(5) 0.2910(3) 0.0297(12) Uani 1 1 d . . .
N7 N 1.0332(5) 0.1262(4) 0.3621(3) 0.0251(11) Uani 1 1 d . . .
N8 N 0.9526(5) 0.2594(5) 0.3974(3) 0.0285(12) Uani 1 1 d . . .
N9 N 0.9119(5) 0.2184(5) 0.0952(4) 0.0356(14) Uani 1 1 d . . .
N10 N 0.7141(5) 0.0140(5) 0.0816(4) 0.0349(14) Uani 1 1 d . . .
O1 O 0.9732(4) 0.2055(4) 0.2463(3) 0.0309(10) Uani 1 1 d . . .
C1 C 1.1046(7) 0.4674(6) 0.2589(5) 0.0394(17) Uani 1 1 d . . .
C2 C 1.1546(8) 0.5720(6) 0.2445(5) 0.047(2) Uani 1 1 d . . .
H2 H 1.1243 0.5910 0.2024 0.056 Uiso 1 1 calc R . .
C3 C 1.2505(8) 0.6468(7) 0.2945(5) 0.052(2) Uani 1 1 d . . .
H3 H 1.2877 0.7192 0.2874 0.063 Uiso 1 1 calc R . .
C4 C 1.2924(7) 0.6145(6) 0.3559(5) 0.047(2) Uani 1 1 d . . .
H4 H 1.3578 0.6652 0.3906 0.057 Uiso 1 1 calc R . .
C5 C 1.2375(7) 0.5075(6) 0.3657(4) 0.0375(17) Uani 1 1 d . . .
C6 C 1.2743(6) 0.4688(5) 0.4306(4) 0.0319(15) Uani 1 1 d . . .
C7 C 1.3647(7) 0.5358(6) 0.4885(5) 0.0427(19) Uani 1 1 d . . .
H7 H 1.4071 0.6096 0.4861 0.051 Uiso 1 1 calc R . .
C8 C 1.3941(7) 0.4959(7) 0.5503(5) 0.0446(19) Uani 1 1 d . . .
H8 H 1.4559 0.5413 0.5891 0.053 Uiso 1 1 calc R . .
C9 C 1.3296(6) 0.3882(6) 0.5521(4) 0.0364(16) Uani 1 1 d . . .
H9 H 1.3445 0.3572 0.5928 0.044 Uiso 1 1 calc R . .
C10 C 1.2414(6) 0.3263(5) 0.4918(4) 0.0302(15) Uani 1 1 d . . .
C11 C 0.7382(6) 0.2583(6) 0.2092(5) 0.0394(18) Uani 1 1 d . . .
H11 H 0.7784 0.3019 0.1757 0.047 Uiso 1 1 calc R . .
C12 C 0.6760(7) 0.2902(7) 0.2512(5) 0.049(2) Uani 1 1 d . . .
H12 H 0.6742 0.3555 0.2466 0.059 Uiso 1 1 calc R . .
C13 C 0.6160(7) 0.2270(7) 0.3001(5) 0.049(2) Uani 1 1 d . . .
H13 H 0.5740 0.2490 0.3296 0.059 Uiso 1 1 calc R . .
C14 C 0.6185(6) 0.1308(6) 0.3052(5) 0.0407(18) Uani 1 1 d . . .
H14 H 0.5767 0.0855 0.3374 0.049 Uiso 1 1 calc R . .
C15 C 0.6824(6) 0.1022(6) 0.2629(4) 0.0339(16) Uani 1 1 d . . .
C16 C 0.6940(6) 0.0035(6) 0.2659(4) 0.0316(15) Uani 1 1 d . . .
C17 C 0.6294(6) -0.0833(6) 0.3017(4) 0.0395(18) Uani 1 1 d . . .
H17 H 0.5739 -0.0811 0.3290 0.047 Uiso 1 1 calc R . .
C18 C 0.6497(7) -0.1713(6) 0.2957(4) 0.0408(18) Uani 1 1 d . . .
H18 H 0.6064 -0.2307 0.3183 0.049 Uiso 1 1 calc R . .
C19 C 0.7329(7) -0.1736(6) 0.2569(4) 0.0371(17) Uani 1 1 d . . .
H19 H 0.7467 -0.2337 0.2534 0.044 Uiso 1 1 calc R . .
C20 C 0.7959(6) -0.0862(6) 0.2232(4) 0.0317(15) Uani 1 1 d . . .
C21 C 0.8887(6) -0.0724(6) 0.1796(4) 0.0326(15) Uani 1 1 d . . .
C22 C 0.9372(7) -0.1417(6) 0.1762(5) 0.0417(18) Uani 1 1 d . . .
H22 H 0.9109 -0.2022 0.2006 0.050 Uiso 1 1 calc R . .
C23 C 1.0258(7) -0.1191(7) 0.1356(5) 0.045(2) Uani 1 1 d . . .
H23 H 1.0597 -0.1653 0.1316 0.054 Uiso 1 1 calc R . .
C24 C 1.0645(7) -0.0296(7) 0.1011(5) 0.0414(18) Uani 1 1 d . . .
H24 H 1.1249 -0.0141 0.0737 0.050 Uiso 1 1 calc R . .
C25 C 1.0142(6) 0.0367(6) 0.1070(4) 0.0354(16) Uani 1 1 d . . .
H25 H 1.0405 0.0978 0.0833 0.042 Uiso 1 1 calc R . .
C26 C 1.2830(7) 0.2924(6) 0.2562(4) 0.0376(17) Uani 1 1 d . . .
H26 H 1.2942 0.3621 0.2508 0.045 Uiso 1 1 calc R . .
C27 C 1.3543(7) 0.2571(7) 0.2280(5) 0.047(2) Uani 1 1 d . . .
H27 H 1.4158 0.3028 0.2060 0.056 Uiso 1 1 calc R . .
C28 C 1.3332(7) 0.1515(7) 0.2329(5) 0.046(2) Uani 1 1 d . . .
H28 H 1.3781 0.1239 0.2116 0.055 Uiso 1 1 calc R . .
C29 C 1.2470(6) 0.0883(7) 0.2686(4) 0.0379(17) Uani 1 1 d . . .
H29 H 1.2332 0.0176 0.2730 0.046 Uiso 1 1 calc R . .
C30 C 1.1801(6) 0.1304(6) 0.2983(4) 0.0291(14) Uani 1 1 d . . .
C31 C 1.0871(6) 0.0715(5) 0.3396(4) 0.0293(14) Uani 1 1 d . . .
C32 C 1.0512(7) -0.0331(6) 0.3566(4) 0.0345(16) Uani 1 1 d . . .
H32 H 1.0872 -0.0741 0.3411 0.041 Uiso 1 1 calc R . .
C33 C 0.9635(7) -0.0738(6) 0.3959(4) 0.0359(17) Uani 1 1 d . . .
H33 H 0.9392 -0.1436 0.4076 0.043 Uiso 1 1 calc R . .
C34 C 0.9091(6) -0.0152(6) 0.4191(4) 0.0350(16) Uani 1 1 d . . .
H34 H 0.8482 -0.0449 0.4459 0.042 Uiso 1 1 calc R . .
C35 C 0.9454(6) 0.0877(6) 0.4022(4) 0.0295(14) Uani 1 1 d . . .
C36 C 0.9058(6) 0.1645(5) 0.4238(4) 0.0300(15) Uani 1 1 d . . .
C37 C 0.8230(6) 0.1447(6) 0.4704(4) 0.0383(17) Uani 1 1 d . . .
H37 H 0.7904 0.0790 0.4887 0.046 Uiso 1 1 calc R . .
C38 C 0.7901(7) 0.2231(7) 0.4890(5) 0.046(2) Uani 1 1 d . . .
H38 H 0.7351 0.2115 0.5203 0.055 Uiso 1 1 calc R . .
C39 C 0.8384(7) 0.3176(8) 0.4614(5) 0.048(2) Uani 1 1 d . . .
H39 H 0.8170 0.3717 0.4736 0.057 Uiso 1 1 calc R . .
C40 C 0.9200(6) 0.3335(6) 0.4149(4) 0.0356(16) Uani 1 1 d . . .
H40 H 0.9523 0.3984 0.3956 0.043 Uiso 1 1 calc R . .
C41 C 0.9451(7) 0.2766(7) 0.0545(4) 0.0392(17) Uani 1 1 d . . .
C42 C 0.9912(9) 0.3568(8) 0.0047(5) 0.056(2) Uani 1 1 d . . .
H42A H 1.0198 0.4288 0.0323 0.083 Uiso 1 1 calc R . .
H42B H 0.9298 0.3435 -0.0363 0.083 Uiso 1 1 calc R . .
H42C H 1.0542 0.3510 -0.0146 0.083 Uiso 1 1 calc R . .
C43 C 0.6377(7) -0.0431(6) 0.0349(5) 0.0403(18) Uani 1 1 d . . .
C44 C 0.5406(8) -0.1151(8) -0.0239(5) 0.056(2) Uani 1 1 d . . .
H44A H 0.5576 -0.1695 -0.0476 0.084 Uiso 1 1 calc R . .
H44B H 0.5286 -0.0739 -0.0606 0.084 Uiso 1 1 calc R . .
H44C H 0.4709 -0.1499 -0.0028 0.084 Uiso 1 1 calc R . .
F1 F 1.1787(4) 0.2216(3) 0.4926(2) 0.0401(10) Uani 1 1 d . . .
F2 F 1.00947(14) 0.39597(13) 0.21248(10) 0.0594(14) Uani 1 1 d . . .
P1A P 0.91886(14) 0.61655(13) 0.34216(10) 0.0462(5) Uani 1 1 d RDU . .
F1A F 0.82621(14) 0.65508(13) 0.31189(10) 0.0772(16) Uani 1 1 d RDU . .
F2A F 1.02098(14) 0.72029(13) 0.32239(10) 0.0759(16) Uani 1 1 d RDU . .
F3A F 1.01162(14) 0.57862(13) 0.37233(10) 0.0627(13) Uani 1 1 d RDU . .
F4A F 0.81823(14) 0.51399(13) 0.36417(10) 0.0809(17) Uani 1 1 d RDU . .
F5A F 0.89792(14) 0.54848(13) 0.26283(10) 0.0863(18) Uani 1 1 d RDU . .
F6A F 0.93722(14) 0.68057(13) 0.42310(10) 0.0588(12) Uani 1 1 d RDU . .
P1B P 0.58403(18) 0.85138(19) 0.52816(13) 0.0456(5) Uani 1 1 d U . .
F1B F 0.5744(6) 0.9415(5) 0.4773(4) 0.0816(16) Uani 1 1 d U . .
F2B F 0.5912(6) 0.9277(5) 0.6009(4) 0.0833(17) Uani 1 1 d U . .
F3B F 0.5915(5) 0.7654(4) 0.5743(3) 0.0614(13) Uani 1 1 d U . .
F4B F 0.5734(5) 0.7841(5) 0.4519(3) 0.0663(13) Uani 1 1 d U . .
F5B F 0.4478(5) 0.7984(6) 0.5187(4) 0.0802(16) Uani 1 1 d U . .
F6B F 0.7162(5) 0.9153(5) 0.5371(4) 0.0717(15) Uani 1 1 d U . .
P1C P 0.3394(2) 0.8641(2) 0.14745(14) 0.0488(5) Uani 1 1 d U . .
F1C F 0.2828(6) 0.9318(6) 0.1145(5) 0.0910(18) Uani 1 1 d U . .
F2C F 0.4637(5) 0.9530(7) 0.1406(4) 0.095(2) Uani 1 1 d U . .
F3C F 0.3957(6) 0.7969(6) 0.1820(5) 0.0983(19) Uani 1 1 d U . .
F4C F 0.2154(5) 0.7728(6) 0.1544(4) 0.0888(19) Uani 1 1 d U . .
F5C F 0.3578(7) 0.9195(7) 0.2292(4) 0.099(2) Uani 1 1 d U . .
F6C F 0.3206(7) 0.8087(8) 0.0650(4) 0.110(2) Uani 1 1 d U . .
P1D P 0.2971(4) 0.2928(4) 0.0135(3) 0.0559(12) Uani 0.55 1 d PDU A 1
F1D F 0.3942(7) 0.4143(5) 0.0113(6) 0.094(3) Uani 0.55 1 d PDU A 1
F2D F 0.2067(7) 0.3102(8) -0.0410(5) 0.080(2) Uani 0.55 1 d PDU A 1
F3D F 0.2055(7) 0.1726(5) 0.0149(5) 0.075(2) Uani 0.55 1 d PDU A 1
F4D F 0.3932(7) 0.2802(8) 0.0667(5) 0.086(2) Uani 0.55 1 d PDU A 1
F5D F 0.2624(9) 0.3360(8) 0.0844(5) 0.086(2) Uani 0.55 1 d PDU A 1
F6D F 0.3379(8) 0.2535(8) -0.0569(5) 0.081(3) Uani 0.55 1 d PDU A 1
P1D' P 0.2696(5) 0.2818(5) 0.0235(4) 0.0603(15) Uani 0.45 1 d PDU B 2
F1D' F 0.4054(6) 0.3477(8) 0.0577(6) 0.073(2) Uani 0.45 1 d PDU B 2
F2D' F 0.2729(10) 0.3810(8) -0.0117(7) 0.088(2) Uani 0.45 1 d PDU B 2
F3D' F 0.1343(6) 0.2139(9) -0.0091(7) 0.089(3) Uani 0.45 1 d PDU B 2
F4D' F 0.2656(10) 0.1811(7) 0.0575(7) 0.078(2) Uani 0.45 1 d PDU B 2
F5D' F 0.2396(11) 0.3210(10) 0.0984(5) 0.091(3) Uani 0.45 1 d PDU B 2
F6D' F 0.2983(10) 0.2392(10) -0.0511(5) 0.081(3) Uani 0.45 1 d PDU B 2
N1S N 0.4982(11) 0.5440(9) 0.2637(8) 0.059(3) Uani 0.60 1 d PDU . .
C1S C 0.472(2) 0.567(2) 0.2113(14) 0.053(3) Uani 0.30 1 d PDU C 1
C2S C 0.445(2) 0.601(2) 0.1364(14) 0.051(5) Uani 0.30 1 d PDU C 1
H2S1 H 0.4529 0.6735 0.1459 0.077 Uiso 0.30 1 calc PR C 1
H2S2 H 0.3664 0.5514 0.1116 0.077 Uiso 0.30 1 calc PR C 1
H2S3 H 0.4994 0.6009 0.1050 0.077 Uiso 0.30 1 calc PR C 1
C1S' C 0.556(3) 0.539(2) 0.2240(17) 0.056(3) Uani 0.30 1 d PDU C 2
C2S' C 0.621(3) 0.531(2) 0.1603(17) 0.058(5) Uani 0.30 1 d PDU C 2
H2S4 H 0.5691 0.4699 0.1222 0.087 Uiso 0.30 1 calc PR C 2
H2S5 H 0.6874 0.5216 0.1801 0.087 Uiso 0.30 1 calc PR C 2
H2S6 H 0.6478 0.5968 0.1389 0.087 Uiso 0.30 1 calc PR C 2
N1T N 0.8028(18) 0.4275(15) 0.0699(11) 0.055(4) Uani 0.40 1 d PDU D 3
C1T C 0.7605(19) 0.4665(17) 0.1007(12) 0.051(4) Uani 0.40 1 d PDU D 3
C2T C 0.6771(19) 0.5012(18) 0.1345(13) 0.050(4) Uani 0.40 1 d PDU D 3
H2T1 H 0.5973 0.4490 0.1136 0.075 Uiso 0.40 1 calc PR D 3
H2T2 H 0.6918 0.5717 0.1230 0.075 Uiso 0.40 1 calc PR D 3
H2T3 H 0.6902 0.5046 0.1882 0.075 Uiso 0.40 1 calc PR D 3

loop_
_atom_site_aniso_label
_atom_site_aniso_U_11
_atom_site_aniso_U_22
_atom_site_aniso_U_33
_atom_site_aniso_U_23
_atom_site_aniso_U_13
_atom_site_aniso_U_12
Ru1 0.0245(3) 0.0194(3) 0.0328(3) 0.0079(2) 0.0077(2) 0.0102(2)
Ru2 0.0251(3) 0.0269(3) 0.0325(3) 0.0093(2) 0.0074(2) 0.0123(2)
N1 0.032(3) 0.024(3) 0.040(3) 0.008(3) 0.007(3) 0.014(3)
N2 0.026(3) 0.024(3) 0.035(3) 0.004(2) 0.008(2) 0.012(2)
N3 0.030(3) 0.030(3) 0.039(3) 0.011(3) 0.009(3) 0.016(3)
N4 0.026(3) 0.025(3) 0.034(3) 0.003(3) 0.005(2) 0.008(2)
N5 0.027(3) 0.026(3) 0.033(3) 0.003(2) 0.002(2) 0.011(2)
N6 0.026(3) 0.029(3) 0.035(3) 0.006(3) 0.006(2) 0.013(2)
N7 0.028(3) 0.017(3) 0.029(3) 0.005(2) 0.006(2) 0.010(2)
N8 0.026(3) 0.028(3) 0.035(3) 0.008(3) 0.007(2) 0.014(2)
N9 0.034(3) 0.029(3) 0.042(4) 0.012(3) 0.007(3) 0.013(3)
N10 0.031(3) 0.040(4) 0.037(3) 0.014(3) 0.010(3) 0.018(3)
O1 0.027(2) 0.029(3) 0.036(3) 0.006(2) 0.006(2) 0.013(2)
C1 0.043(4) 0.029(4) 0.044(4) 0.005(3) 0.004(4) 0.016(3)
C2 0.061(5) 0.034(4) 0.054(5) 0.020(4) 0.015(4) 0.026(4)
C3 0.059(5) 0.028(4) 0.063(6) 0.018(4) 0.012(5) 0.012(4)
C4 0.046(5) 0.026(4) 0.056(5) 0.013(4) 0.008(4) 0.004(4)
C5 0.041(4) 0.035(4) 0.040(4) 0.013(3) 0.016(3) 0.018(3)
C6 0.029(3) 0.021(3) 0.044(4) 0.006(3) 0.011(3) 0.009(3)
C7 0.033(4) 0.031(4) 0.055(5) 0.012(4) 0.005(4) 0.007(3)
C8 0.033(4) 0.046(5) 0.047(5) -0.001(4) -0.007(3) 0.016(4)
C9 0.039(4) 0.034(4) 0.036(4) 0.010(3) 0.006(3) 0.016(3)
C10 0.032(4) 0.026(3) 0.035(4) 0.009(3) 0.009(3) 0.015(3)
C11 0.032(4) 0.033(4) 0.060(5) 0.014(4) 0.009(3) 0.019(3)
C12 0.048(5) 0.043(5) 0.063(6) 0.004(4) 0.005(4) 0.028(4)
C13 0.037(4) 0.050(5) 0.066(6) 0.002(5) 0.011(4) 0.025(4)
C14 0.031(4) 0.038(4) 0.047(5) -0.001(4) 0.007(3) 0.012(3)
C15 0.027(3) 0.033(4) 0.042(4) 0.006(3) 0.008(3) 0.013(3)
C16 0.029(3) 0.029(4) 0.033(4) 0.006(3) 0.006(3) 0.009(3)
C17 0.033(4) 0.041(4) 0.043(4) 0.016(4) 0.016(3) 0.012(3)
C18 0.045(4) 0.026(4) 0.042(4) 0.012(3) 0.011(4) 0.007(3)
C19 0.043(4) 0.026(4) 0.041(4) 0.008(3) 0.008(3) 0.014(3)
C20 0.034(4) 0.028(4) 0.033(4) 0.006(3) 0.006(3) 0.014(3)
C21 0.030(3) 0.032(4) 0.034(4) 0.004(3) 0.003(3) 0.013(3)
C22 0.043(4) 0.030(4) 0.051(5) 0.004(4) 0.002(4) 0.019(4)
C23 0.041(4) 0.040(4) 0.060(5) -0.001(4) 0.004(4) 0.026(4)
C24 0.036(4) 0.047(5) 0.042(4) -0.003(4) 0.005(3) 0.022(4)
C25 0.033(4) 0.037(4) 0.036(4) 0.005(3) 0.008(3) 0.016(3)
C26 0.042(4) 0.033(4) 0.041(4) 0.011(3) 0.013(3) 0.018(3)
C27 0.038(4) 0.053(5) 0.057(5) 0.017(4) 0.021(4) 0.024(4)
C28 0.040(4) 0.053(5) 0.053(5) 0.003(4) 0.012(4) 0.029(4)
C29 0.037(4) 0.040(4) 0.040(4) -0.001(4) 0.002(3) 0.024(4)
C30 0.028(3) 0.030(3) 0.029(3) 0.005(3) 0.002(3) 0.014(3)
C31 0.033(3) 0.027(3) 0.030(3) 0.003(3) 0.003(3) 0.016(3)
C32 0.043(4) 0.023(3) 0.039(4) 0.005(3) 0.001(3) 0.019(3)
C33 0.045(4) 0.020(3) 0.037(4) 0.007(3) 0.001(3) 0.011(3)
C34 0.037(4) 0.025(3) 0.033(4) 0.009(3) 0.006(3) 0.005(3)
C35 0.028(3) 0.027(3) 0.025(3) 0.002(3) 0.003(3) 0.006(3)
C36 0.024(3) 0.024(3) 0.035(4) 0.002(3) 0.003(3) 0.007(3)
C37 0.037(4) 0.037(4) 0.042(4) 0.010(4) 0.013(3) 0.016(3)
C38 0.039(4) 0.054(5) 0.051(5) 0.008(4) 0.019(4) 0.025(4)
C39 0.046(5) 0.056(5) 0.053(5) 0.006(4) 0.016(4) 0.033(4)
C40 0.038(4) 0.028(4) 0.045(4) 0.002(3) 0.006(3) 0.020(3)
C41 0.040(4) 0.045(4) 0.039(4) 0.013(4) 0.008(3) 0.023(4)
C42 0.073(6) 0.051(5) 0.054(5) 0.029(5) 0.028(5) 0.032(5)
C43 0.036(4) 0.033(4) 0.051(5) 0.005(4) 0.016(4) 0.015(4)
C44 0.044(5) 0.060(6) 0.050(5) 0.008(5) -0.001(4) 0.014(4)
F1 0.043(2) 0.027(2) 0.045(2) 0.0117(19) 0.0028(19) 0.0117(19)
F2 0.067(3) 0.034(3) 0.064(3) 0.009(2) -0.014(3) 0.018(2)
P1A 0.0533(12) 0.0371(11) 0.0567(13) 0.0068(10) 0.0100(10) 0.0285(10)
F1A 0.074(3) 0.091(4) 0.082(4) 0.007(3) -0.005(3) 0.058(3)
F2A 0.078(3) 0.054(3) 0.108(4) 0.032(3) 0.040(3) 0.033(2)
F3A 0.069(3) 0.056(3) 0.083(3) 0.015(3) 0.017(3) 0.044(3)
F4A 0.068(3) 0.043(3) 0.127(5) 0.009(3) 0.037(3) 0.018(2)
F5A 0.087(4) 0.091(4) 0.075(3) -0.020(3) 0.005(3) 0.045(3)
F6A 0.061(3) 0.062(3) 0.059(3) -0.002(2) 0.006(2) 0.036(2)
P1B 0.0330(10) 0.0452(12) 0.0475(12) 0.0045(10) 0.0155(9) 0.0073(9)
F1B 0.083(4) 0.075(3) 0.091(4) 0.023(3) 0.010(3) 0.042(3)
F2B 0.090(4) 0.074(4) 0.079(3) -0.004(3) 0.017(3) 0.035(3)
F3B 0.059(3) 0.053(3) 0.055(3) 0.014(2) 0.010(2) 0.011(2)
F4B 0.077(3) 0.075(3) 0.052(3) 0.012(2) 0.016(2) 0.038(3)
F5B 0.051(2) 0.094(4) 0.093(4) 0.013(3) 0.021(3) 0.030(3)
F6B 0.046(2) 0.061(3) 0.095(4) 0.032(3) 0.011(2) 0.011(2)
P1C 0.0458(11) 0.0575(13) 0.0562(13) 0.0223(11) 0.0153(10) 0.0316(11)
F1C 0.072(3) 0.094(4) 0.133(5) 0.065(4) 0.031(3) 0.049(3)
F2C 0.050(3) 0.114(4) 0.100(4) 0.043(4) 0.012(3) 0.016(3)
F3C 0.082(4) 0.100(4) 0.136(5) 0.042(4) 0.010(4) 0.060(3)
F4C 0.060(3) 0.083(4) 0.105(4) 0.049(3) 0.003(3) 0.014(3)
F5C 0.108(5) 0.102(5) 0.075(3) 0.000(3) 0.025(3) 0.039(4)
F6C 0.107(5) 0.130(5) 0.077(3) -0.010(3) 0.013(3) 0.046(4)
P1D 0.055(2) 0.054(2) 0.060(2) 0.0174(18) 0.0071(19) 0.0255(19)
F1D 0.080(4) 0.070(4) 0.090(5) 0.015(4) 0.004(4) 0.003(4)
F2D 0.072(4) 0.072(4) 0.085(4) 0.012(4) -0.008(4) 0.030(3)
F3D 0.070(4) 0.062(3) 0.080(5) 0.021(3) 0.019(4) 0.017(3)
F4D 0.076(4) 0.094(5) 0.079(4) 0.015(4) -0.005(4) 0.036(4)
F5D 0.091(5) 0.085(5) 0.077(4) 0.007(4) 0.021(4) 0.036(4)
F6D 0.068(5) 0.091(5) 0.071(4) 0.011(4) 0.021(4) 0.024(4)
P1D' 0.055(3) 0.058(2) 0.063(3) 0.016(2) 0.004(2) 0.023(2)
F1D' 0.064(3) 0.061(4) 0.076(4) 0.013(4) 0.003(3) 0.015(4)
F2D' 0.085(5) 0.073(4) 0.096(5) 0.026(4) 0.000(4) 0.029(4)
F3D' 0.065(4) 0.088(5) 0.089(5) 0.016(5) 0.001(4) 0.018(4)
F4D' 0.078(5) 0.064(4) 0.083(5) 0.023(4) 0.014(4) 0.022(4)
F5D' 0.091(6) 0.094(6) 0.083(5) 0.005(4) 0.020(4) 0.040(5)
F6D' 0.073(5) 0.083(5) 0.066(4) 0.007(4) 0.008(4) 0.021(5)
N1S 0.052(6) 0.025(5) 0.072(7) -0.007(5) 0.018(5) -0.004(4)
C1S 0.047(6) 0.020(5) 0.072(8) -0.010(5) 0.019(6) 0.001(5)
C2S 0.048(10) 0.021(8) 0.076(10) -0.013(8) 0.018(9) 0.012(8)
C1S' 0.050(6) 0.024(5) 0.069(7) -0.004(6) 0.016(6) -0.002(5)
C2S' 0.054(8) 0.043(8) 0.060(9) 0.014(7) 0.018(6) 0.006(7)
N1T 0.081(10) 0.055(9) 0.060(9) 0.042(7) 0.041(7) 0.045(7)
C1T 0.068(8) 0.053(8) 0.055(8) 0.038(7) 0.028(7) 0.040(6)
C2T 0.054(8) 0.051(8) 0.058(8) 0.026(7) 0.021(7) 0.029(6)

loop_
_atom_type_symbol
_atom_type_description
_atom_type_scat_dispersion_real
_atom_type_scat_dispersion_imag
_atom_type_scat_source
C C 0.0033 0.0016 'International Tables Vol C Tables 4.2.6.8 and 6.1.1.4'
H H 0.0000 0.0000 'International Tables Vol C Tables 4.2.6.8 and 6.1.1.4'
N N 0.0061 0.0033 'International Tables Vol C Tables 4.2.6.8 and 6.1.1.4'
O O 0.0106 0.0060 'International Tables Vol C Tables 4.2.6.8 and 6.1.1.4'
F F 0.0171 0.0103 'International Tables Vol C Tables 4.2.6.8 and 6.1.1.4'
P P 0.1023 0.0942 'International Tables Vol C Tables 4.2.6.8 and 6.1.1.4'
Ru Ru -1.2594 0.8363 'International Tables Vol C Tables 4.2.6.8 and 6.1.1.4'

loop_
_geom_angle_atom_site_label_1
_geom_angle_atom_site_label_2
_geom_angle_atom_site_label_3
_geom_angle
O1 Ru1 N7 88.6(2)
O1 Ru1 N6 90.3(2)
N7 Ru1 N6 79.6(2)
O1 Ru1 N8 93.2(2)
N7 Ru1 N8 79.9(2)
N6 Ru1 N8 159.1(2)
O1 Ru1 N1 96.3(2)
N7 Ru1 N1 175.0(2)
N6 Ru1 N1 99.5(2)
N8 Ru1 N1 100.6(2)
O1 Ru1 N2 173.4(2)
N7 Ru1 N2 97.7(2)
N6 Ru1 N2 88.8(2)
N8 Ru1 N2 89.9(2)
N1 Ru1 N2 77.3(2)
O1 Ru2 N4 95.1(2)
O1 Ru2 N9 91.4(2)
N4 Ru2 N9 173.5(2)
O1 Ru2 N5 92.6(2)
N4 Ru2 N5 80.2(2)
N9 Ru2 N5 99.4(2)
O1 Ru2 N10 177.7(2)
N4 Ru2 N10 87.0(2)
N9 Ru2 N10 86.5(2)
N5 Ru2 N10 88.5(2)
O1 Ru2 N3 88.8(2)
N4 Ru2 N3 79.4(2)
N9 Ru2 N3 100.9(2)
N5 Ru2 N3 159.6(2)
N10 Ru2 N3 90.9(2)
C1 N1 C5 117.5(6)
C1 N1 Ru1 127.8(5)
C5 N1 Ru1 114.7(5)
C10 N2 C6 115.6(6)
C10 N2 Ru1 129.0(5)
C6 N2 Ru1 115.4(5)
C11 N3 C15 119.0(6)
C11 N3 Ru2 127.7(5)
C15 N3 Ru2 112.8(5)
C16 N4 C20 122.7(6)
C16 N4 Ru2 118.5(5)
C20 N4 Ru2 118.1(5)
C25 N5 C21 119.2(6)
C25 N5 Ru2 127.9(5)
C21 N5 Ru2 112.8(5)
C26 N6 C30 119.4(6)
C26 N6 Ru1 128.1(5)
C30 N6 Ru1 112.5(4)
C31 N7 C35 124.0(6)
C31 N7 Ru1 118.5(4)
C35 N7 Ru1 117.5(4)
C40 N8 C36 120.2(6)
C40 N8 Ru1 127.8(5)
C36 N8 Ru1 111.9(4)
C41 N9 Ru2 179.2(6)
C43 N10 Ru2 177.5(6)
Ru1 O1 Ru2 166.1(3)
F2 C1 N1 117.4(6)
F2 C1 C2 117.0(7)
N1 C1 C2 125.7(8)
C3 C2 C1 116.8(8)
C2 C3 C4 119.4(7)
C5 C4 C3 119.9(8)
N1 C5 C4 120.6(7)
N1 C5 C6 116.6(6)
C4 C5 C6 122.8(7)
N2 C6 C7 121.0(7)
N2 C6 C5 115.5(6)
C7 C6 C5 123.5(6)
C6 C7 C8 121.5(7)
C9 C8 C7 117.5(7)
C8 C9 C10 117.6(7)
F1 C10 N2 115.0(6)
F1 C10 C9 118.3(6)
N2 C10 C9 126.7(6)
N3 C11 C12 121.1(7)
C11 C12 C13 120.2(8)
C12 C13 C14 118.9(8)
C15 C14 C13 119.2(8)
N3 C15 C14 121.6(7)
N3 C15 C16 114.8(6)
C14 C15 C16 123.5(7)
N4 C16 C17 119.4(7)
N4 C16 C15 113.7(6)
C17 C16 C15 126.8(7)
C18 C17 C16 118.2(7)
C17 C18 C19 120.9(7)
C18 C19 C20 119.3(7)
N4 C20 C19 119.4(7)
N4 C20 C21 112.8(6)
C19 C20 C21 127.8(7)
N5 C21 C22 121.6(7)
N5 C21 C20 115.5(6)
C22 C21 C20 122.8(7)
C21 C22 C23 117.8(7)
C24 C23 C22 120.5(7)
C25 C24 C23 119.2(7)
N5 C25 C24 121.7(7)
N6 C26 C27 122.6(7)
C26 C27 C28 118.2(7)
C29 C28 C27 119.9(7)
C28 C29 C30 118.9(7)
N6 C30 C29 120.9(6)
N6 C30 C31 115.2(6)
C29 C30 C31 124.0(7)
N7 C31 C32 118.6(6)
N7 C31 C30 114.0(6)
C32 C31 C30 127.4(7)
C33 C32 C31 118.8(7)
C32 C33 C34 121.6(6)
C33 C34 C35 119.1(7)
N7 C35 C34 118.0(7)
N7 C35 C36 113.5(6)
C34 C35 C36 128.5(6)
N8 C36 C37 120.3(7)
N8 C36 C35 117.0(6)
C37 C36 C35 122.7(6)
C38 C37 C36 119.1(7)
C39 C38 C37 119.2(7)
C38 C39 C40 119.6(8)
N8 C40 C39 121.5(7)
N9 C41 C42 177.1(9)
N10 C43 C44 179.7(10)
F4A P1A F2A 178.5
F4A P1A F5A 89.2
F2A P1A F5A 92.2
F4A P1A F6A 88.7
F2A P1A F6A 89.9
F5A P1A F6A 177.7
F4A P1A F3A 90.4
F2A P1A F3A 89.0
F5A P1A F3A 89.1
F6A P1A F3A 90.2
F4A P1A F1A 89.9
F2A P1A F1A 90.7
F5A P1A F1A 91.0
F6A P1A F1A 89.7
F3A P1A F1A 179.8
F6B P1B F3B 92.5(3)
F6B P1B F4B 92.5(4)
F3B P1B F4B 93.2(3)
F6B P1B F5B 173.4(4)
F3B P1B F5B 93.2(4)
F4B P1B F5B 90.5(4)
F6B P1B F2B 88.4(4)
F3B P1B F2B 92.7(4)
F4B P1B F2B 174.0(4)
F5B P1B F2B 87.9(4)
F6B P1B F1B 88.1(3)
F3B P1B F1B 178.8(4)
F4B P1B F1B 85.8(3)
F5B P1B F1B 86.2(4)
F2B P1B F1B 88.3(4)
F5C P1C F1C 92.8(5)
F5C P1C F3C 86.1(5)
F1C P1C F3C 178.9(5)
F5C P1C F2C 89.5(4)
F1C P1C F2C 90.8(4)
F3C P1C F2C 89.5(4)
F5C P1C F6C 179.7(5)
F1C P1C F6C 86.9(5)
F3C P1C F6C 94.2(5)
F2C P1C F6C 90.5(5)
F5C P1C F4C 90.8(4)
F1C P1C F4C 90.3(4)
F3C P1C F4C 89.4(4)
F2C P1C F4C 178.8(4)
F6C P1C F4C 89.2(5)
F2D P1D F3D 91.9(4)
F2D P1D F4D 177.0(5)
F3D P1D F4D 90.8(4)
F2D P1D F5D 91.8(4)
F3D P1D F5D 91.9(4)
F4D P1D F5D 89.3(4)
F2D P1D F6D 89.4(4)
F3D P1D F6D 90.3(4)
F4D P1D F6D 89.3(4)
F5D P1D F6D 177.4(5)
F2D P1D F1D 89.4(4)
F3D P1D F1D 177.9(5)
F4D P1D F1D 87.8(4)
F5D P1D F1D 89.8(4)
F6D P1D F1D 88.0(4)
F2D' P1D' F4D' 179.1(5)
F2D' P1D' F3D' 90.1(4)
F4D' P1D' F3D' 89.5(4)
F2D' P1D' F5D' 91.7(4)
F4D' P1D' F5D' 89.1(4)
F3D' P1D' F5D' 89.2(4)
F2D' P1D' F6D' 89.7(4)
F4D' P1D' F6D' 89.5(4)
F3D' P1D' F6D' 90.2(4)
F5D' P1D' F6D' 178.4(5)
F2D' P1D' F1D' 91.5(4)
F4D' P1D' F1D' 89.0(4)
F3D' P1D' F1D' 178.4(5)
F5D' P1D' F1D' 90.4(4)
F6D' P1D' F1D' 90.2(4)
C1S N1S C1S' 73(3)
N1S C1S C2S 175(3)
N1S C1S' C2S' 171(4)
N1T C1T C2T 168(3)

loop_
_geom_bond_atom_site_label_1
_geom_bond_atom_site_label_2
_geom_bond_distance
Ru1 O1 1.891(5)
Ru1 N7 1.985(5)
Ru1 N6 2.105(6)
Ru1 N8 2.108(6)
Ru1 N1 2.158(6)
Ru1 N2 2.160(6)
Ru2 O1 1.912(5)
Ru2 N4 1.984(6)
Ru2 N9 2.087(6)
Ru2 N5 2.089(6)
Ru2 N10 2.095(7)
Ru2 N3 2.109(6)
N1 C1 1.336(10)
N1 C5 1.380(10)
N2 C10 1.345(9)
N2 C6 1.379(9)
N3 C11 1.356(9)
N3 C15 1.380(9)
N4 C16 1.359(9)
N4 C20 1.361(9)
N5 C25 1.359(9)
N5 C21 1.375(9)
N6 C26 1.347(9)
N6 C30 1.373(9)
N7 C31 1.341(9)
N7 C35 1.382(9)
N8 C40 1.335(9)
N8 C36 1.371(9)
N9 C41 1.146(10)
N10 C43 1.162(10)
C1 F2 1.336(8)
C1 C2 1.395(10)
C2 C3 1.386(13)
C3 C4 1.409(12)
C4 C5 1.399(10)
C5 C6 1.485(11)
C6 C7 1.404(11)
C7 C8 1.411(12)
C8 C9 1.382(11)
C9 C10 1.402(11)
C10 F1 1.340(8)
C11 C12 1.384(12)
C12 C13 1.392(13)
C13 C14 1.394(12)
C14 C15 1.381(11)
C15 C16 1.483(10)
C16 C17 1.423(10)
C17 C18 1.392(12)
C18 C19 1.395(11)
C19 C20 1.399(10)
C20 C21 1.500(10)
C21 C22 1.398(11)
C22 C23 1.400(12)
C23 C24 1.388(12)
C24 C25 1.382(11)
C26 C27 1.382(11)
C27 C28 1.411(12)
C28 C29 1.383(12)
C29 C30 1.407(10)
C30 C31 1.488(10)
C31 C32 1.422(9)
C32 C33 1.373(11)
C33 C34 1.395(11)
C34 C35 1.398(10)
C35 C36 1.454(10)
C36 C37 1.421(10)
C37 C38 1.399(12)
C38 C39 1.379(13)
C39 C40 1.413(11)
C41 C42 1.490(11)
C43 C44 1.471(12)
P1A F4A 1.5977
P1A F2A 1.5984
P1A F5A 1.6040
P1A F6A 1.6120
P1A F3A 1.6121
P1A F1A 1.6177
P1B F6B 1.544(6)
P1B F3B 1.585(6)
P1B F4B 1.585(6)
P1B F5B 1.589(6)
P1B F2B 1.615(7)
P1B F1B 1.698(7)
P1C F5C 1.579(8)
P1C F1C 1.584(7)
P1C F3C 1.586(7)
P1C F2C 1.589(7)
P1C F6C 1.590(8)
P1C F4C 1.599(7)
P1D F2D 1.592(4)
P1D F3D 1.592(4)
P1D F4D 1.600(4)
P1D F5D 1.600(4)
P1D F6D 1.617(4)
P1D F1D 1.631(4)
P1D' F2D' 1.591(4)
P1D' F4D' 1.598(4)
P1D' F3D' 1.606(4)
P1D' F5D' 1.607(4)
P1D' F6D' 1.611(4)
P1D' F1D' 1.616(4)
N1S C1S 1.12(2)
N1S C1S' 1.14(3)
C1S C2S 1.57(2)
C1S' C2S' 1.57(2)
N1T C1T 1.12(2)
C1T C2T 1.57(2)

loop_
_geom_torsion_atom_site_label_1
_geom_torsion_atom_site_label_2
_geom_torsion_atom_site_label_3
_geom_torsion_atom_site_label_4
_geom_torsion
O1 Ru1 N1 C1 5.9(7)
N7 Ru1 N1 C1 176(2)
N6 Ru1 N1 C1 97.3(7)
N8 Ru1 N1 C1 -88.6(7)
N2 Ru1 N1 C1 -176.0(7)
O1 Ru1 N1 C5 -172.1(5)
N7 Ru1 N1 C5 -2(3)
N6 Ru1 N1 C5 -80.7(5)
N8 Ru1 N1 C5 93.4(5)
N2 Ru1 N1 C5 5.9(5)
O1 Ru1 N2 C10 -166.9(16)
N7 Ru1 N2 C10 -4.8(6)
N6 Ru1 N2 C10 -84.1(6)
N8 Ru1 N2 C10 75.0(6)
N1 Ru1 N2 C10 175.9(6)
O1 Ru1 N2 C6 12(2)
N7 Ru1 N2 C6 174.3(5)
N6 Ru1 N2 C6 94.9(5)
N8 Ru1 N2 C6 -105.9(5)
N1 Ru1 N2 C6 -5.0(5)
O1 Ru2 N3 C11 78.8(7)
N4 Ru2 N3 C11 174.2(7)
N9 Ru2 N3 C11 -12.4(7)
N5 Ru2 N3 C11 172.9(6)
N10 Ru2 N3 C11 -99.0(7)
O1 Ru2 N3 C15 -93.4(5)
N4 Ru2 N3 C15 2.0(5)
N9 Ru2 N3 C15 175.4(5)
N5 Ru2 N3 C15 0.7(10)
N10 Ru2 N3 C15 88.8(5)
O1 Ru2 N4 C16 91.0(5)
N9 Ru2 N4 C16 -91(2)
N5 Ru2 N4 C16 -177.2(5)
N10 Ru2 N4 C16 -88.2(5)
N3 Ru2 N4 C16 3.2(5)
O1 Ru2 N4 C20 -98.5(5)
N9 Ru2 N4 C20 80(2)
N5 Ru2 N4 C20 -6.7(5)
N10 Ru2 N4 C20 82.3(5)
N3 Ru2 N4 C20 173.7(6)
O1 Ru2 N5 C25 -79.0(6)
N4 Ru2 N5 C25 -173.7(6)
N9 Ru2 N5 C25 12.8(6)
N10 Ru2 N5 C25 99.0(6)
N3 Ru2 N5 C25 -172.4(6)
O1 Ru2 N5 C21 97.0(5)
N4 Ru2 N5 C21 2.3(5)
N9 Ru2 N5 C21 -171.1(5)
N10 Ru2 N5 C21 -84.9(5)
N3 Ru2 N5 C21 3.6(10)
O1 Ru1 N6 C26 92.9(6)
N7 Ru1 N6 C26 -178.5(7)
N8 Ru1 N6 C26 -167.0(6)
N1 Ru1 N6 C26 -3.5(7)
N2 Ru1 N6 C26 -80.5(6)
O1 Ru1 N6 C30 -85.1(5)
N7 Ru1 N6 C30 3.5(5)
N8 Ru1 N6 C30 14.9(9)
N1 Ru1 N6 C30 178.4(5)
N2 Ru1 N6 C30 101.5(5)
O1 Ru1 N7 C31 87.8(5)
N6 Ru1 N7 C31 -2.8(5)
N8 Ru1 N7 C31 -178.7(5)
N1 Ru1 N7 C31 -82(3)
N2 Ru1 N7 C31 -90.2(5)
O1 Ru1 N7 C35 -91.6(5)
N6 Ru1 N7 C35 177.8(5)
N8 Ru1 N7 C35 1.9(5)
N1 Ru1 N7 C35 98(3)
N2 Ru1 N7 C35 90.4(5)
O1 Ru1 N8 C40 -94.6(6)
N7 Ru1 N8 C40 177.3(7)
N6 Ru1 N8 C40 165.9(6)
N1 Ru1 N8 C40 2.4(7)
N2 Ru1 N8 C40 79.5(6)
O1 Ru1 N8 C36 88.9(5)
N7 Ru1 N8 C36 0.8(5)
N6 Ru1 N8 C36 -10.6(9)
N1 Ru1 N8 C36 -174.1(5)
N2 Ru1 N8 C36 -97.0(5)
O1 Ru2 N9 C41 -146(50)
N4 Ru2 N9 C41 36(51)
N5 Ru2 N9 C41 121(50)
N10 Ru2 N9 C41 33(50)
N3 Ru2 N9 C41 -57(50)
O1 Ru2 N10 C43 -164(12)
N4 Ru2 N10 C43 -3(15)
N9 Ru2 N10 C43 176(100)
N5 Ru2 N10 C43 77(15)
N3 Ru2 N10 C43 -83(15)
N7 Ru1 O1 Ru2 20.2(12)
N6 Ru1 O1 Ru2 99.8(12)
N8 Ru1 O1 Ru2 -59.6(12)
N1 Ru1 O1 Ru2 -160.6(12)
N2 Ru1 O1 Ru2 -177.5(13)
N4 Ru2 O1 Ru1 5.1(12)
N9 Ru2 O1 Ru1 -174.6(12)
N5 Ru2 O1 Ru1 -75.2(12)
N10 Ru2 O1 Ru1 166(5)
N3 Ru2 O1 Ru1 84.4(12)
C5 N1 C1 F2 -176.0(6)
Ru1 N1 C1 F2 6.0(10)
C5 N1 C1 C2 3.8(12)
Ru1 N1 C1 C2 -174.2(6)
F2 C1 C2 C3 177.4(7)
N1 C1 C2 C3 -2.5(14)
C1 C2 C3 C4 0.3(14)
C2 C3 C4 C5 0.3(14)
C1 N1 C5 C4 -3.0(11)
Ru1 N1 C5 C4 175.2(6)
C1 N1 C5 C6 175.7(7)
Ru1 N1 C5 C6 -6.0(8)
C3 C4 C5 N1 1.1(13)
C3 C4 C5 C6 -177.6(8)
C10 N2 C6 C7 1.4(10)
Ru1 N2 C6 C7 -177.8(6)
C10 N2 C6 C5 -177.3(6)
Ru1 N2 C6 C5 3.5(8)
N1 C5 C6 N2 1.7(10)
C4 C5 C6 N2 -179.6(7)
N1 C5 C6 C7 -177.0(7)
C4 C5 C6 C7 1.8(12)
N2 C6 C7 C8 -0.7(12)
C5 C6 C7 C8 177.8(8)
C6 C7 C8 C9 -0.7(13)
C7 C8 C9 C10 1.3(12)
C6 N2 C10 F1 179.1(6)
Ru1 N2 C10 F1 -1.9(9)
C6 N2 C10 C9 -0.7(10)
Ru1 N2 C10 C9 178.3(6)
C8 C9 C10 F1 179.6(7)
C8 C9 C10 N2 -0.6(12)
C15 N3 C11 C12 1.1(11)
Ru2 N3 C11 C12 -170.7(6)
N3 C11 C12 C13 -0.4(13)
C11 C12 C13 C14 -0.9(13)
C12 C13 C14 C15 1.5(13)
C11 N3 C15 C14 -0.4(11)
Ru2 N3 C15 C14 172.5(6)
C11 N3 C15 C16 -179.4(7)
Ru2 N3 C15 C16 -6.4(8)
C13 C14 C15 N3 -0.8(12)
C13 C14 C15 C16 178.0(7)
C20 N4 C16 C17 1.9(11)
Ru2 N4 C16 C17 171.9(5)
C20 N4 C16 C15 -177.6(6)
Ru2 N4 C16 C15 -7.5(8)
N3 C15 C16 N4 9.1(9)
C14 C15 C16 N4 -169.8(7)
N3 C15 C16 C17 -170.3(7)
C14 C15 C16 C17 10.8(12)
N4 C16 C17 C18 -2.0(11)
C15 C16 C17 C18 177.4(7)
C16 C17 C18 C19 1.3(12)
C17 C18 C19 C20 -0.5(12)
C16 N4 C20 C19 -1.0(11)
Ru2 N4 C20 C19 -171.1(5)
C16 N4 C20 C21 179.5(6)
Ru2 N4 C20 C21 9.4(8)
C18 C19 C20 N4 0.3(11)
C18 C19 C20 C21 179.7(7)
C25 N5 C21 C22 1.6(11)
Ru2 N5 C21 C22 -174.8(6)
C25 N5 C21 C20 178.3(6)
Ru2 N5 C21 C20 1.9(8)
N4 C20 C21 N5 -7.2(9)
C19 C20 C21 N5 173.4(7)
N4 C20 C21 C22 169.5(7)
C19 C20 C21 C22 -9.9(12)
N5 C21 C22 C23 -1.6(12)
C20 C21 C22 C23 -178.1(7)
C21 C22 C23 C24 0.9(12)
C22 C23 C24 C25 -0.3(13)
C21 N5 C25 C24 -0.9(11)
Ru2 N5 C25 C24 174.9(6)
C23 C24 C25 N5 0.2(12)
C30 N6 C26 C27 -0.9(12)
Ru1 N6 C26 C27 -178.8(6)
N6 C26 C27 C28 3.3(13)
C26 C27 C28 C29 -3.4(13)
C27 C28 C29 C30 1.3(12)
C26 N6 C30 C29 -1.3(10)
Ru1 N6 C30 C29 176.9(5)
C26 N6 C30 C31 178.2(6)
Ru1 N6 C30 C31 -3.6(7)
C28 C29 C30 N6 1.1(11)
C28 C29 C30 C31 -178.4(7)
C35 N7 C31 C32 1.2(10)
Ru1 N7 C31 C32 -178.2(5)
C35 N7 C31 C30 -179.0(6)
Ru1 N7 C31 C30 1.7(8)
N6 C30 C31 N7 1.5(9)
C29 C30 C31 N7 -179.1(6)
N6 C30 C31 C32 -178.7(7)
C29 C30 C31 C32 0.7(12)
N7 C31 C32 C33 -0.5(10)
C30 C31 C32 C33 179.7(7)
C31 C32 C33 C34 0.2(11)
C32 C33 C34 C35 -0.4(11)
C31 N7 C35 C34 -1.4(10)
Ru1 N7 C35 C34 178.0(5)
C31 N7 C35 C36 176.4(6)
Ru1 N7 C35 C36 -4.2(8)
C33 C34 C35 N7 1.0(10)
C33 C34 C35 C36 -176.5(7)
C40 N8 C36 C37 -0.5(10)
Ru1 N8 C36 C37 176.3(5)
C40 N8 C36 C35 179.9(6)
Ru1 N8 C36 C35 -3.3(8)
N7 C35 C36 N8 5.0(9)
C34 C35 C36 N8 -177.5(7)
N7 C35 C36 C37 -174.7(6)
C34 C35 C36 C37 2.9(12)
N8 C36 C37 C38 -0.1(11)
C35 C36 C37 C38 179.5(7)
C36 C37 C38 C39 0.3(13)
C37 C38 C39 C40 0.1(13)
C36 N8 C40 C39 0.9(11)
Ru1 N8 C40 C39 -175.4(6)
C38 C39 C40 N8 -0.7(13)
Ru2 N9 C41 C42 121(46)
Ru2 N10 C43 C44 73(100)
C1S' N1S C1S C2S -24(31)
C1S N1S C1S' C2S' -18(18)
